data_7016896
loop_
_publ_author_name
'Yang, En-Cui'
'Liu, Zhong-Yi'
'Wu, Xiao-Yun'
'Chang, Hong'
'Wang, En-Chan'
'Zhao, Xiao-Jun'

_publ_section_title
;
 Co(II), Mn(II) and Cu(II)-directed coordination polymers with mixed
 tetrazolate-dicarboxylate heterobridges exhibiting spin-canted,
 spin-frustrated antiferromagnetism and a slight spin-flop transition.
;
_journal_issue 39
_journal_name_full 'Dalton transactions (Cambridge, England : 2003)'
_journal_page_first 10082
_journal_page_last 10089
_journal_paper_doi 10.1039/c1dt10958h
_journal_volume 40
_journal_year 2011
_chemical_formula_sum 'C36 H48 Cu8 N24 O40'
_chemical_formula_weight 1965.30
_chemical_name_systematic
;
?
;
_space_group_IT_number 19
_symmetry_cell_setting orthorhombic
_symmetry_space_group_name_Hall 'P 2ac 2ab'
_symmetry_space_group_name_H-M 'P 21 21 21'
_atom_sites_solution_hydrogens geom
_atom_sites_solution_primary direct
_atom_sites_solution_secondary difmap
_audit_creation_method SHELXL-97
_cell_angle_alpha 90.00
_cell_angle_beta 90.00
_cell_angle_gamma 90.00
_cell_formula_units_Z 1
_cell_length_a 6.4021(3)
_cell_length_b 14.9295(6)
_cell_length_c 15.8901(6)
_cell_measurement_reflns_used 6572
_cell_measurement_temperature 150(2)
_cell_measurement_theta_max 28.27
_cell_measurement_theta_min 2.73
_cell_volume 1518.78(11)
_computing_cell_refinement 'Bruker SAINT'
_computing_data_collection 'Bruker APEX2'
_computing_data_reduction 'Bruker SAINT'
_computing_molecular_graphics 'Bruker SHELXTL'
_computing_publication_material 'Bruker SHELXTL'
_computing_structure_refinement 'SHELXL-97 (Sheldrick, 1997)'
_computing_structure_solution 'SHELXS-97 (Sheldrick, 1990)'
_diffrn_ambient_temperature 150(2)
_diffrn_measured_fraction_theta_full 0.997
_diffrn_measured_fraction_theta_max 0.997
_diffrn_measurement_device_type 'Bruker APEX-II CCD'
_diffrn_measurement_method '\f and \w scans'
_diffrn_radiation_monochromator graphite
_diffrn_radiation_source 'fine-focus sealed tube'
_diffrn_radiation_type MoK\a
_diffrn_radiation_wavelength 0.71073
_diffrn_reflns_av_R_equivalents 0.0189
_diffrn_reflns_av_sigmaI/netI 0.0195
_diffrn_reflns_limit_h_max 7
_diffrn_reflns_limit_h_min -6
_diffrn_reflns_limit_k_max 17
_diffrn_reflns_limit_k_min -17
_diffrn_reflns_limit_l_max 12
_diffrn_reflns_limit_l_min -18
_diffrn_reflns_number 7715
_diffrn_reflns_theta_full 25.01
_diffrn_reflns_theta_max 25.01
_diffrn_reflns_theta_min 1.87
_diffrn_standards_number 0
_exptl_absorpt_coefficient_mu 2.874
_exptl_absorpt_correction_T_max 0.7620
_exptl_absorpt_correction_T_min 0.6724
_exptl_absorpt_correction_type multi-scan
_exptl_absorpt_process_details sadabs
_exptl_crystal_colour blue
_exptl_crystal_density_diffrn 2.149
_exptl_crystal_density_meas ?
_exptl_crystal_density_method 'not measured'
_exptl_crystal_description block
_exptl_crystal_F_000 984
_exptl_crystal_size_max 0.15
_exptl_crystal_size_mid 0.13
_exptl_crystal_size_min 0.10
_refine_diff_density_max 0.879
_refine_diff_density_min -0.480
_refine_diff_density_rms 0.096
_refine_ls_abs_structure_details 'Flack H D (1983), Acta Cryst. A39, 876-881'
_refine_ls_abs_structure_Flack 0.554(14)
_refine_ls_extinction_method none
_refine_ls_goodness_of_fit_ref 1.068
_refine_ls_hydrogen_treatment constr
_refine_ls_matrix_type full
_refine_ls_number_parameters 245
_refine_ls_number_reflns 2672
_refine_ls_number_restraints 0
_refine_ls_restrained_S_all 1.068
_refine_ls_R_factor_all 0.0230
_refine_ls_R_factor_gt 0.0221
_refine_ls_shift/su_max 0.001
_refine_ls_shift/su_mean 0.000
_refine_ls_structure_factor_coef Fsqd
_refine_ls_weighting_details 'calc w=1/[\s^2^(Fo^2^)+(0.0397P)^2^+1.4494P] where P=(Fo^2^+2Fc^2^)/3'
_refine_ls_weighting_scheme calc
_refine_ls_wR_factor_gt 0.0626
_refine_ls_wR_factor_ref 0.0630
_reflns_number_gt 2622
_reflns_number_total 2672
_reflns_threshold_expression >2sigma(I)
_cod_data_source_file c1dt10958h.txt
_cod_data_source_block n100810a
_cod_depositor_comments
;
The following automatic conversions were performed:

'_symmetry_cell_setting' value 'Orthorhombic' changed to
'orthorhombic' according to
/home/saulius/struct/CIF-dictionaries/cif_core.dic dictionary named
'cif_core.dic' version 2.4.1 from 2010-06-29.

Automatic conversion script
Id: cif_fix_values 1715 2011-07-08 13:25:40Z adriana 

The following automatic conversions were performed:

'_exptl_crystal_density_meas' value 'none' was changed to '?' - the
value is perceived as not measured.

Automatic conversion script
Id: cif_fix_values 3008 2015-01-20 13:52:24Z robertas 
;
_cod_original_sg_symbol_H-M P212121
_cod_database_code 7016896

loop_
_symmetry_equiv_pos_as_xyz
'x, y, z'
'-x+1/2, -y, z+1/2'
'x+1/2, -y+1/2, -z'
'-x, y+1/2, -z+1/2'

loop_
_atom_site_label
_atom_site_type_symbol
_atom_site_fract_x
_atom_site_fract_y
_atom_site_fract_z
_atom_site_U_iso_or_equiv
_atom_site_adp_type
_atom_site_occupancy
_atom_site_symmetry_multiplicity
_atom_site_calc_flag
_atom_site_refinement_flags
Cu1 Cu 0.73662(6) 0.59122(2) 0.13476(2) 0.00787(10) Uani 1 1 d .
Cu2 Cu 0.48552(6) 0.75625(3) 0.00532(2) 0.00946(11) Uani 1 1 d .
O1 O 0.7303(4) 0.51612(13) 0.02999(12) 0.0114(4) Uani 1 1 d .
O2 O 0.7183(4) 0.43064(14) 0.14261(13) 0.0174(5) Uani 1 1 d .
O3 O 0.7593(4) 0.38054(13) -0.24842(12) 0.0125(4) Uani 1 1 d .
O4 O 0.7205(4) 0.23279(15) -0.26952(13) 0.0168(5) Uani 1 1 d .
O5 O 0.7285(5) 0.04329(13) -0.01274(14) 0.0212(5) Uani 1 1 d .
O6 O 0.7136(4) 0.10436(15) 0.11086(14) 0.0206(6) Uani 1 1 d .
O7 O 0.7392(4) 0.72320(13) 0.06122(12) 0.0101(4) Uani 1 1 d .
H7' H 0.7537 0.7522 0.1069 0.015 Uiso 1 1 d R
O8 O 0.4525(5) 0.87712(17) 0.09435(15) 0.0243(6) Uani 1 1 d .
H8A H 0.3971 0.9194 0.0663 0.036 Uiso 1 1 d R
H8B H 0.3559 0.8578 0.1263 0.036 Uiso 1 1 d R
N1 N 0.4120(4) 0.60458(18) 0.13083(17) 0.0093(6) Uani 1 1 d .
N2 N 0.3385(4) 0.66478(18) 0.07557(18) 0.0103(6) Uani 1 1 d .
N3 N 0.1373(4) 0.66360(17) 0.07478(18) 0.0100(6) Uani 1 1 d .
N4 N 0.0660(4) 0.60319(18) 0.12961(18) 0.0089(5) Uani 1 1 d .
N5 N 0.2391(5) 0.49900(16) 0.22060(16) 0.0148(5) Uani 1 1 d .
H5' H 0.3495 0.4826 0.2521 0.018 Uiso 1 1 d R
H5" H 0.1179 0.4976 0.2493 0.018 Uiso 1 1 d R
N6 N 0.7211(4) 0.10925(17) 0.03389(16) 0.0122(6) Uani 1 1 d .
C1 C 0.2385(6) 0.56703(19) 0.16400(18) 0.0102(6) Uani 1 1 d .
C2 C 0.7238(5) 0.35729(19) 0.00957(19) 0.0100(6) Uani 1 1 d .
C3 C 0.7276(5) 0.36510(19) -0.07768(18) 0.0103(6) Uani 1 1 d .
H3 H 0.7296 0.4228 -0.1028 0.012 Uiso 1 1 calc R
C4 C 0.7286(5) 0.28884(19) -0.12883(19) 0.0110(6) Uani 1 1 d .
C5 C 0.7251(5) 0.20452(19) -0.09276(19) 0.0108(6) Uani 1 1 d .
H5D H 0.7251 0.1522 -0.1267 0.013 Uiso 1 1 calc R
C6 C 0.7214(5) 0.19840(19) -0.00557(19) 0.0098(6) Uani 1 1 d .
C7 C 0.7209(5) 0.2730(2) 0.04663(19) 0.0112(6) Uani 1 1 d .
H7 H 0.7186 0.2666 0.1061 0.013 Uiso 1 1 calc R
C8 C 0.7249(5) 0.43905(19) 0.06494(18) 0.0101(6) Uani 1 1 d .
C9 C 0.7361(5) 0.29964(19) -0.22407(18) 0.0106(6) Uani 1 1 d .
O9 O 0.0637(5) 0.4074(2) 0.3924(2) 0.0418(8) Uani 1 1 d .
H9A H 0.1953 0.4133 0.3881 0.063 Uiso 1 1 d R
H9B H 0.0262 0.4476 0.4272 0.063 Uiso 1 1 d R
O10 O 0.7690(5) 0.31106(19) 0.27596(17) 0.0361(7) Uani 1 1 d .
H10A H 0.8497 0.3554 0.2842 0.054 Uiso 1 1 d R
H10B H 0.7027 0.3236 0.2311 0.054 Uiso 1 1 d R

loop_
_atom_site_aniso_label
_atom_site_aniso_U_11
_atom_site_aniso_U_22
_atom_site_aniso_U_33
_atom_site_aniso_U_23
_atom_site_aniso_U_13
_atom_site_aniso_U_12
Cu1 0.00756(17) 0.00860(17) 0.00747(17) -0.00090(13) -0.00013(16) -0.00022(16)
Cu2 0.0071(2) 0.01037(18) 0.01091(18) 0.00314(14) 0.00001(13) -0.00008(13)
O1 0.0115(11) 0.0100(10) 0.0129(10) -0.0003(8) 0.0000(10) -0.0003(10)
O2 0.0305(14) 0.0129(10) 0.0088(11) -0.0013(9) -0.0007(11) 0.0015(10)
O3 0.0167(11) 0.0125(10) 0.0082(10) 0.0029(8) 0.0005(10) -0.0003(10)
O4 0.0277(14) 0.0135(10) 0.0093(10) -0.0008(9) -0.0006(10) -0.0039(11)
O5 0.0384(15) 0.0073(10) 0.0179(11) -0.0027(9) -0.0021(13) 0.0023(11)
O6 0.0374(16) 0.0149(11) 0.0095(12) 0.0023(8) 0.0015(11) 0.0026(12)
O7 0.0084(10) 0.0117(9) 0.0102(10) 0.0007(8) 0.0008(10) 0.0011(10)
O8 0.0376(17) 0.0190(12) 0.0163(13) 0.0041(10) 0.0046(12) 0.0092(12)
N1 0.0117(13) 0.0096(14) 0.0066(12) 0.0022(11) -0.0023(11) 0.0020(10)
N2 0.0095(13) 0.0097(13) 0.0116(15) 0.0017(11) -0.0007(11) 0.0008(10)
N3 0.0101(14) 0.0078(13) 0.0121(14) 0.0001(11) -0.0021(12) 0.0013(11)
N4 0.0104(13) 0.0075(13) 0.0086(12) 0.0000(11) -0.0010(11) -0.0010(10)
N5 0.0132(13) 0.0161(12) 0.0152(13) 0.0076(10) -0.0019(14) -0.0012(14)
N6 0.0104(14) 0.0129(13) 0.0135(14) 0.0013(10) 0.0004(11) 0.0012(11)
C1 0.0120(15) 0.0094(13) 0.0092(13) -0.0042(11) -0.0001(14) -0.0020(14)
C2 0.0061(15) 0.0109(13) 0.0131(14) -0.0004(12) -0.0009(13) 0.0018(13)
C3 0.0073(15) 0.0113(14) 0.0122(14) 0.0018(11) -0.0003(13) 0.0029(13)
C4 0.0066(14) 0.0149(14) 0.0116(14) 0.0001(12) -0.0009(15) 0.0014(13)
C5 0.0086(15) 0.0095(13) 0.0143(15) -0.0020(11) -0.0020(14) 0.0006(13)
C6 0.0075(15) 0.0090(13) 0.0131(15) 0.0024(12) 0.0009(14) 0.0016(12)
C7 0.0066(16) 0.0171(15) 0.0097(14) 0.0001(12) 0.0004(13) 0.0000(13)
C8 0.0068(15) 0.0117(14) 0.0117(15) -0.0004(12) -0.0019(14) 0.0010(13)
C9 0.0056(13) 0.0151(14) 0.0112(14) 0.0010(12) 0.0019(14) 0.0035(14)
O9 0.0384(18) 0.0407(19) 0.0463(18) -0.0131(15) -0.0091(14) 0.0023(16)
O10 0.0372(17) 0.0424(16) 0.0289(14) 0.0055(12) 0.0003(16) 0.0030(16)

loop_
_atom_type_symbol
_atom_type_description
_atom_type_scat_dispersion_real
_atom_type_scat_dispersion_imag
_atom_type_scat_source
C C 0.0033 0.0016 'International Tables Vol C Tables 4.2.6.8 and 6.1.1.4'
H H 0.0000 0.0000 'International Tables Vol C Tables 4.2.6.8 and 6.1.1.4'
N N 0.0061 0.0033 'International Tables Vol C Tables 4.2.6.8 and 6.1.1.4'
O O 0.0106 0.0060 'International Tables Vol C Tables 4.2.6.8 and 6.1.1.4'
Cu Cu 0.3201 1.2651 'International Tables Vol C Tables 4.2.6.8 and 6.1.1.4'

loop_
_geom_angle_atom_site_label_1
_geom_angle_atom_site_label_2
_geom_angle_atom_site_label_3
_geom_angle
_geom_angle_site_symmetry_1
_geom_angle_site_symmetry_3
O3 Cu1 O1 158.84(8) 2_665 .
O3 Cu1 N1 91.24(11) 2_665 .
O1 Cu1 N1 90.49(10) . .
O3 Cu1 N4 90.31(11) 2_665 1_655
O1 Cu1 N4 92.01(10) . 1_655
N1 Cu1 N4 168.95(9) . 1_655
O3 Cu1 O7 107.86(8) 2_665 .
O1 Cu1 O7 93.30(8) . .
N1 Cu1 O7 84.83(10) . .
N4 Cu1 O7 84.28(10) 1_655 .
O3 Cu1 O2 99.85(8) 2_665 .
O1 Cu1 O2 59.00(7) . .
N1 Cu1 O2 92.76(10) . .
N4 Cu1 O2 97.76(9) 1_655 .
O7 Cu1 O2 152.22(7) . .
O3 Cu1 C8 128.83(9) 2_665 .
O1 Cu1 C8 30.01(9) . .
N1 Cu1 C8 92.48(10) . .
N4 Cu1 C8 95.07(10) 1_655 .
O7 Cu1 C8 123.30(8) . .
O2 Cu1 C8 29.00(8) . .
O7 Cu2 O7 172.34(4) . 3_465
O7 Cu2 N3 92.14(10) . 3_565
O7 Cu2 N3 87.30(11) 3_465 3_565
O7 Cu2 N2 87.95(11) . .
O7 Cu2 N2 91.73(10) 3_465 .
N3 Cu2 N2 173.34(13) 3_565 .
O7 Cu2 O8 89.70(9) . .
O7 Cu2 O8 97.91(9) 3_465 .
N3 Cu2 O8 88.09(10) 3_565 .
N2 Cu2 O8 98.57(10) . .
C8 O1 Cu1 98.22(17) . .
C8 O2 Cu1 81.13(17) . .
C9 O3 Cu1 120.43(18) . 2_664
Cu2 O7 Cu2 113.52(10) . 3_565
Cu2 O7 Cu1 116.86(11) . .
Cu2 O7 Cu1 115.07(11) 3_565 .
Cu2 O7 H7' 110.9 . .
Cu2 O7 H7' 107.4 3_565 .
Cu1 O7 H7' 90.1 . .
Cu2 O8 H8A 107.4 . .
Cu2 O8 H8B 99.7 . .
H8A O8 H8B 105.2 . .
N2 N1 C1 104.2(3) . .
N2 N1 Cu1 115.6(2) . .
C1 N1 Cu1 140.0(2) . .
N3 N2 N1 110.4(3) . .
N3 N2 Cu2 118.3(2) . .
N1 N2 Cu2 131.1(2) . .
N2 N3 N4 110.2(3) . .
N2 N3 Cu2 118.9(2) . 3_465
N4 N3 Cu2 130.8(2) . 3_465
N3 N4 C1 104.8(2) . .
N3 N4 Cu1 115.02(19) . 1_455
C1 N4 Cu1 140.2(2) . 1_455
C1 N5 H5' 125.1 . .
C1 N5 H5" 110.5 . .
H5' N5 H5" 112.9 . .
O6 N6 O5 123.6(3) . .
O6 N6 C6 118.6(3) . .
O5 N6 C6 117.8(2) . .
N4 C1 N1 110.5(2) . .
N4 C1 N5 124.9(3) . .
N1 C1 N5 124.5(3) . .
C7 C2 C3 119.9(3) . .
C7 C2 C8 119.1(3) . .
C3 C2 C8 121.0(3) . .
C2 C3 C4 120.7(3) . .
C2 C3 H3 119.6 . .
C4 C3 H3 119.6 . .
C5 C4 C3 120.0(3) . .
C5 C4 C9 120.6(3) . .
C3 C4 C9 119.4(3) . .
C4 C5 C6 118.3(3) . .
C4 C5 H5D 120.9 . .
C6 C5 H5D 120.9 . .
C5 C6 C7 122.9(3) . .
C5 C6 N6 119.0(3) . .
C7 C6 N6 118.1(3) . .
C6 C7 C2 118.2(3) . .
C6 C7 H7 120.9 . .
C2 C7 H7 120.9 . .
O2 C8 O1 121.6(3) . .
O2 C8 C2 119.9(3) . .
O1 C8 C2 118.5(3) . .
O2 C8 Cu1 69.86(16) . .
O1 C8 Cu1 51.77(14) . .
C2 C8 Cu1 170.1(2) . .
O4 C9 O3 126.6(3) . .
O4 C9 C4 119.5(3) . .
O3 C9 C4 113.9(2) . .
H9A O9 H9B 105.0 . .
H10A O10 H10B 105.1 . .

loop_
_geom_bond_atom_site_label_1
_geom_bond_atom_site_label_2
_geom_bond_distance
_geom_bond_site_symmetry_2
Cu1 O3 1.9038(19) 2_665
Cu1 O1 2.007(2) .
Cu1 N1 2.089(3) .
Cu1 N4 2.118(3) 1_655
Cu1 O7 2.291(2) .
Cu1 O2 2.403(2) .
Cu1 C8 2.529(3) .
Cu2 O7 1.916(2) .
Cu2 O7 1.923(2) 3_465
Cu2 N3 1.999(3) 3_565
Cu2 N2 1.999(3) .
Cu2 O8 2.303(3) .
O1 C8 1.278(4) .
O2 C8 1.241(4) .
O3 C9 1.277(4) .
O3 Cu1 1.9039(19) 2_664
O4 C9 1.236(4) .
O5 N6 1.233(3) .
O6 N6 1.226(3) .
O7 Cu2 1.923(2) 3_565
O7 H7' 0.8498 .
O8 H8A 0.8500 .
O8 H8B 0.8500 .
N1 N2 1.342(4) .
N1 C1 1.351(4) .
N2 N3 1.289(4) .
N3 N4 1.334(4) .
N3 Cu2 1.999(3) 3_465
N4 C1 1.346(4) .
N4 Cu1 2.118(3) 1_455
N5 C1 1.357(4) .
N5 H5' 0.9000 .
N5 H5" 0.9000 .
N6 C6 1.471(4) .
C2 C7 1.389(4) .
C2 C3 1.391(4) .
C2 C8 1.505(4) .
C3 C4 1.399(4) .
C3 H3 0.9500 .
C4 C5 1.383(4) .
C4 C9 1.523(4) .
C5 C6 1.389(4) .
C5 H5D 0.9500 .
C6 C7 1.389(4) .
C7 H7 0.9500 .
O9 H9A 0.8499 .
O9 H9B 0.8499 .
O10 H10A 0.8502 .
O10 H10B 0.8502 .

loop_
_geom_torsion_atom_site_label_1
_geom_torsion_atom_site_label_2
_geom_torsion_atom_site_label_3
_geom_torsion_atom_site_label_4
_geom_torsion
_geom_torsion_site_symmetry_1
_geom_torsion_site_symmetry_4
O3 Cu1 O1 C8 0.6(4) 2_665 .
N1 Cu1 O1 C8 -94.1(2) . .
N4 Cu1 O1 C8 96.7(2) 1_655 .
O7 Cu1 O1 C8 -179.0(2) . .
O2 Cu1 O1 C8 -1.18(19) . .
O3 Cu1 O2 C8 -178.1(2) 2_665 .
O1 Cu1 O2 C8 1.22(19) . .
N1 Cu1 O2 C8 90.1(2) . .
N4 Cu1 O2 C8 -86.5(2) 1_655 .
O7 Cu1 O2 C8 6.0(3) . .
O7 Cu2 O7 Cu2 65.3(6) 3_465 3_565
N3 Cu2 O7 Cu2 -20.37(12) 3_565 3_565
N2 Cu2 O7 Cu2 152.97(13) . 3_565
O8 Cu2 O7 Cu2 -108.45(11) . 3_565
O7 Cu2 O7 Cu1 -72.3(6) 3_465 .
N3 Cu2 O7 Cu1 -157.96(12) 3_565 .
N2 Cu2 O7 Cu1 15.38(12) . .
O8 Cu2 O7 Cu1 113.96(11) . .
O3 Cu1 O7 Cu2 -108.41(13) 2_665 .
O1 Cu1 O7 Cu2 71.42(12) . .
N1 Cu1 O7 Cu2 -18.77(12) . .
N4 Cu1 O7 Cu2 163.12(12) 1_655 .
O2 Cu1 O7 Cu2 67.3(2) . .
C8 Cu1 O7 Cu2 70.80(14) . .
O3 Cu1 O7 Cu2 114.65(12) 2_665 3_565
O1 Cu1 O7 Cu2 -65.52(12) . 3_565
N1 Cu1 O7 Cu2 -155.71(12) . 3_565
N4 Cu1 O7 Cu2 26.18(12) 1_655 3_565
O2 Cu1 O7 Cu2 -69.6(2) . 3_565
C8 Cu1 O7 Cu2 -66.14(15) . 3_565
O3 Cu1 N1 N2 122.6(2) 2_665 .
O1 Cu1 N1 N2 -78.5(2) . .
N4 Cu1 N1 N2 24.6(6) 1_655 .
O7 Cu1 N1 N2 14.7(2) . .
O2 Cu1 N1 N2 -137.5(2) . .
C8 Cu1 N1 N2 -108.5(2) . .
O3 Cu1 N1 C1 -62.8(3) 2_665 .
O1 Cu1 N1 C1 96.1(3) . .
N4 Cu1 N1 C1 -160.7(4) 1_655 .
O7 Cu1 N1 C1 -170.6(3) . .
O2 Cu1 N1 C1 37.2(3) . .
C8 Cu1 N1 C1 66.2(3) . .
C1 N1 N2 N3 -0.4(4) . .
Cu1 N1 N2 N3 176.1(2) . .
C1 N1 N2 Cu2 174.7(2) . .
Cu1 N1 N2 Cu2 -8.8(4) . .
O7 Cu2 N2 N3 169.8(3) . .
O7 Cu2 N2 N3 -17.9(3) 3_465 .
N3 Cu2 N2 N3 -99.4(11) 3_565 .
O8 Cu2 N2 N3 80.4(3) . .
O7 Cu2 N2 N1 -5.0(3) . .
O7 Cu2 N2 N1 167.3(3) 3_465 .
N3 Cu2 N2 N1 85.8(12) 3_565 .
O8 Cu2 N2 N1 -94.4(3) . .
N1 N2 N3 N4 0.4(4) . .
Cu2 N2 N3 N4 -175.41(18) . .
N1 N2 N3 Cu2 -177.74(18) . 3_465
Cu2 N2 N3 Cu2 6.5(4) . 3_465
N2 N3 N4 C1 -0.2(4) . .
Cu2 N3 N4 C1 177.6(2) 3_465 .
N2 N3 N4 Cu1 -179.1(2) . 1_455
Cu2 N3 N4 Cu1 -1.2(3) 3_465 1_455
N3 N4 C1 N1 0.0(3) . .
Cu1 N4 C1 N1 178.3(3) 1_455 .
N3 N4 C1 N5 -176.6(3) . .
Cu1 N4 C1 N5 1.7(5) 1_455 .
N2 N1 C1 N4 0.2(3) . .
Cu1 N1 C1 N4 -174.8(3) . .
N2 N1 C1 N5 176.9(3) . .
Cu1 N1 C1 N5 1.8(5) . .
C7 C2 C3 C4 0.0(5) . .
C8 C2 C3 C4 179.4(3) . .
C2 C3 C4 C5 0.2(5) . .
C2 C3 C4 C9 -179.1(3) . .
C3 C4 C5 C6 -0.3(5) . .
C9 C4 C5 C6 179.1(3) . .
C4 C5 C6 C7 0.1(5) . .
C4 C5 C6 N6 -179.0(3) . .
O6 N6 C6 C5 -178.6(3) . .
O5 N6 C6 C5 1.5(4) . .
O6 N6 C6 C7 2.3(4) . .
O5 N6 C6 C7 -177.6(3) . .
C5 C6 C7 C2 0.1(5) . .
N6 C6 C7 C2 179.2(3) . .
C3 C2 C7 C6 -0.2(5) . .
C8 C2 C7 C6 -179.5(3) . .
Cu1 O2 C8 O1 -1.9(3) . .
Cu1 O2 C8 C2 178.9(3) . .
Cu1 O1 C8 O2 2.3(4) . .
Cu1 O1 C8 C2 -178.5(2) . .
C7 C2 C8 O2 -1.7(5) . .
C3 C2 C8 O2 178.9(3) . .
C7 C2 C8 O1 179.1(3) . .
C3 C2 C8 O1 -0.3(5) . .
C7 C2 C8 Cu1 172.3(12) . .
C3 C2 C8 Cu1 -7.0(15) . .
O3 Cu1 C8 O2 2.4(3) 2_665 .
O1 Cu1 C8 O2 -177.9(3) . .
N1 Cu1 C8 O2 -91.2(2) . .
N4 Cu1 C8 O2 96.9(2) 1_655 .
O7 Cu1 C8 O2 -176.66(18) . .
O3 Cu1 C8 O1 -179.7(2) 2_665 .
N1 Cu1 C8 O1 86.7(2) . .
N4 Cu1 C8 O1 -85.2(2) 1_655 .
O7 Cu1 C8 O1 1.2(2) . .
O2 Cu1 C8 O1 177.9(3) . .
O3 Cu1 C8 C2 -172.1(13) 2_665 .
O1 Cu1 C8 C2 7.6(13) . .
N1 Cu1 C8 C2 94.3(13) . .
N4 Cu1 C8 C2 -77.7(13) 1_655 .
O7 Cu1 C8 C2 8.8(14) . .
O2 Cu1 C8 C2 -174.5(15) . .
Cu1 O3 C9 O4 2.2(5) 2_664 .
Cu1 O3 C9 C4 -178.0(2) 2_664 .
C5 C4 C9 O4 6.3(5) . .
C3 C4 C9 O4 -174.4(3) . .
C5 C4 C9 O3 -173.5(3) . .
C3 C4 C9 O3 5.8(5) . .
